data_7246146
loop_
_publ_author_name
'Averochkin, Gleb M.'
'Gordeev, Evgeniy G.'
'Kucherov, Fedor A.'
'Ananikov, Valentine P.'

_publ_section_title
;
 Rapid access to molecular complexity from bioderived 5-HMF derivatives
 via cascade cycloadditions
;
_journal_issue 3
_journal_name_full 'Green Chemistry'
_journal_page_first 1045
_journal_page_last 1055
_journal_paper_doi 10.1039/D2GC04197A
_journal_volume 25
_journal_year 2023
_chemical_formula_moiety 'C21 H24 O11'
_chemical_formula_sum 'C21 H24 O11'
_chemical_formula_weight 452.40
_chemical_name_systematic
'Dimethyl 6-(acetoxymethyl)-7-(hydroxy(methoxy)methyl)-3a1,6a-dihydro- 1H,3H,6H,7H-3a,6:7,9a-diepoxybenzo[de]isochromene-4,5-dicarboxylate'
_space_group_crystal_system monoclinic
_space_group_IT_number 14
_space_group_name_Hall '-P 2yn'
_space_group_name_H-M_alt 'P 1 21/n 1'
_atom_sites_solution_hydrogens difmap
_atom_sites_solution_primary direct
_atom_sites_solution_secondary difmap
_audit_creation_method SHELXL-2018/3
_audit_update_record
;
2022-09-15 deposited with the CCDC.	2023-01-02 downloaded from the CCDC.
;
_cell_angle_alpha 90
_cell_angle_beta 110.3080(10)
_cell_angle_gamma 90
_cell_formula_units_Z 4
_cell_length_a 10.5648(3)
_cell_length_b 16.2470(5)
_cell_length_c 12.4776(4)
_cell_measurement_reflns_used 9867
_cell_measurement_temperature 100(2)
_cell_measurement_theta_max 34.96
_cell_measurement_theta_min 2.41
_cell_volume 2008.60(11)
_computing_cell_refinement 'SAINT (Bruker, 2019)'
_computing_data_collection '<i>APEX3</i> (Bruker, 2019)'
_computing_data_reduction 'SAINT (Bruker, 2019)'
_computing_molecular_graphics 'SHELXTL (Sheldrick, Acta Cryst., 2008, A64, 112-122)'
_computing_publication_material 'SHELXTL (Sheldrick, Acta Cryst., 2008, A64, 112-122)'
_computing_structure_refinement 'SHELXL-2018/3 (Sheldrick, 2018)'
_computing_structure_solution 'SHELXT 2014/5 (Sheldrick, 2014)'
_diffrn_ambient_temperature 100(2)
_diffrn_detector_area_resol_mean 7.31
_diffrn_measured_fraction_theta_full 1.000
_diffrn_measured_fraction_theta_max 1.000
_diffrn_measurement_device_type 'Bruker AXS D8 QUEST, Photon III detector'
_diffrn_measurement_method '\f and \w shutterless scans'
_diffrn_radiation_monochromator graphite
_diffrn_radiation_type MoK\a
_diffrn_radiation_wavelength 0.71073
_diffrn_reflns_av_R_equivalents 0.0409
_diffrn_reflns_av_unetI/netI 0.0277
_diffrn_reflns_Laue_measured_fraction_full 1.000
_diffrn_reflns_Laue_measured_fraction_max 1.000
_diffrn_reflns_limit_h_max 17
_diffrn_reflns_limit_h_min -17
_diffrn_reflns_limit_k_max 26
_diffrn_reflns_limit_k_min -26
_diffrn_reflns_limit_l_max 20
_diffrn_reflns_limit_l_min -20
_diffrn_reflns_number 67798
_diffrn_reflns_point_group_measured_fraction_full 1.000
_diffrn_reflns_point_group_measured_fraction_max 1.000
_diffrn_reflns_theta_full 25.242
_diffrn_reflns_theta_max 34.970
_diffrn_reflns_theta_min 2.145
_diffrn_source 'sealed X-Ray tube'
_diffrn_source_current 30
_diffrn_source_power 50
_diffrn_source_size '0.6 mm, fine-focus'
_exptl_absorpt_coefficient_mu 0.122
_exptl_absorpt_correction_T_max 0.7469
_exptl_absorpt_correction_T_min 0.6954
_exptl_absorpt_correction_type multi-scan
_exptl_absorpt_process_details 'SADABS 2016/2 (Krause et al., J. Appl. Cryst. 2015, 48, 3-10)'
_exptl_crystal_colour colourless
_exptl_crystal_density_diffrn 1.496
_exptl_crystal_density_method 'not measured'
_exptl_crystal_description BLOCK
_exptl_crystal_F_000 952
_exptl_crystal_size_max 0.570
_exptl_crystal_size_mid 0.510
_exptl_crystal_size_min 0.440
_refine_diff_density_max 0.293
_refine_diff_density_min -0.257
_refine_diff_density_rms 0.052
_refine_ls_extinction_method none
_refine_ls_goodness_of_fit_ref 1.049
_refine_ls_hydrogen_treatment refall
_refine_ls_matrix_type full
_refine_ls_number_parameters 388
_refine_ls_number_reflns 8808
_refine_ls_number_restraints 0
_refine_ls_restrained_S_all 1.049
_refine_ls_R_factor_all 0.0563
_refine_ls_R_factor_gt 0.0372
_refine_ls_shift/su_max 0.001
_refine_ls_shift/su_mean 0.000
_refine_ls_structure_factor_coef Fsqd
_refine_ls_weighting_details 'w=1/[\s^2^(Fo^2^)+(0.0347P)^2^+0.5667P] where P=(Fo^2^+2Fc^2^)/3'
_refine_ls_weighting_scheme calc
_refine_ls_wR_factor_gt 0.0816
_refine_ls_wR_factor_ref 0.0912
_reflns_Friedel_coverage 0.000
_reflns_number_gt 6915
_reflns_number_total 8808
_reflns_threshold_expression 'I > 2\s(I)'
_cod_data_source_file d2gc04197a2.cif
_cod_data_source_block GA-416
_cod_depositor_comments 'Adding full bibliography for 7246144--7246147.cif.'
_cod_original_sg_symbol_H-M 'P 21/n'
_cod_database_code 7246146
_shelx_shelxl_version_number 2018/3
_shelx_space_group_comment
;
The symmetry employed for this shelxl refinement is uniquely defined
by the following loop, which should always be used as a source of
symmetry information in preference to the above space-group names.
They are only intended as comments.
;
_shelx_estimated_absorpt_t_min 0.934
_shelx_estimated_absorpt_t_max 0.948

loop_
_space_group_symop_operation_xyz
'x, y, z'
'-x+1/2, y+1/2, -z+1/2'
'-x, -y, -z'
'x-1/2, -y-1/2, z-1/2'

loop_
_atom_site_label
_atom_site_type_symbol
_atom_site_fract_x
_atom_site_fract_y
_atom_site_fract_z
_atom_site_U_iso_or_equiv
_atom_site_adp_type
_atom_site_occupancy
_atom_site_site_symmetry_order
_atom_site_calc_flag
_atom_site_refinement_flags_posn
_atom_site_refinement_flags_adp
_atom_site_refinement_flags_occupancy
_atom_site_disorder_assembly
_atom_site_disorder_group
O1 O 0.17501(6) 0.59075(4) 0.71730(6) 0.01849(12) Uani 1 1 d . . . . .
H1 H 0.5237(16) 0.3463(10) 1.0506(14) 0.046(4) Uiso 1 1 d . . . . .
O2 O 0.04222(7) 0.53106(5) 0.80150(6) 0.02359(15) Uani 1 1 d . . . . .
O3 O 0.47538(6) 0.61592(4) 0.80729(5) 0.01324(11) Uani 1 1 d . . . . .
O4 O 0.38227(6) 0.33804(4) 0.80114(5) 0.01583(12) Uani 1 1 d . . . . .
O5 O 0.53792(6) 0.33023(4) 0.98508(5) 0.01704(12) Uani 1 1 d . . . . .
O6 O 0.63551(6) 0.49137(4) 0.93316(5) 0.01352(11) Uani 1 1 d . . . . .
O7 O 0.74570(6) 0.65895(4) 0.92829(5) 0.01766(12) Uani 1 1 d . . . . .
O8 O 0.62310(6) 0.70860(4) 0.55621(5) 0.01966(13) Uani 1 1 d . . . . .
O9 O 0.42103(7) 0.67110(5) 0.42997(5) 0.02339(15) Uani 1 1 d . . . . .
O10 O 0.16509(6) 0.63380(4) 0.47887(5) 0.01867(13) Uani 1 1 d . . . . .
O11 O 0.21947(8) 0.49926(4) 0.48825(7) 0.02909(17) Uani 1 1 d . . . . .
C1 C 0.39687(7) 0.55154(5) 0.73601(6) 0.01232(13) Uani 1 1 d . . . . .
C2 C 0.50402(8) 0.48312(5) 0.74126(6) 0.01237(13) Uani 1 1 d . . . . .
H2 H 0.4704(12) 0.4478(8) 0.6700(11) 0.020(3) Uiso 1 1 d . . . . .
C3 C 0.56195(8) 0.43021(5) 0.85213(6) 0.01274(13) Uani 1 1 d . . . . .
C4 C 0.67700(8) 0.37957(5) 0.83778(7) 0.01590(14) Uani 1 1 d . . . . .
H4 H 0.6697(12) 0.3206(8) 0.8129(11) 0.021(3) Uiso 1 1 d . . . . .
C5 C 0.78077(8) 0.43089(6) 0.85628(7) 0.01668(15) Uani 1 1 d . . . . .
H5 H 0.8715(13) 0.4214(8) 0.8492(11) 0.024(3) Uiso 1 1 d . . . . .
C6 C 0.72652(8) 0.51454(5) 0.87442(7) 0.01385(14) Uani 1 1 d . . . . .
C7 C 0.62813(8) 0.53849(5) 0.75339(6) 0.01289(13) Uani 1 1 d . . . . .
H7 H 0.6716(12) 0.5305(7) 0.6925(10) 0.015(3) Uiso 1 1 d . . . . .
C8 C 0.57186(8) 0.62634(5) 0.74985(6) 0.01269(13) Uani 1 1 d . . . . .
C9 C 0.47507(8) 0.63820(5) 0.62637(6) 0.01317(13) Uani 1 1 d . . . . .
C10 C 0.36709(8) 0.59195(5) 0.61848(6) 0.01324(13) Uani 1 1 d . . . . .
C11 C 0.27652(8) 0.52937(5) 0.76859(7) 0.01505(14) Uani 1 1 d . . . . .
H11A H 0.2410(13) 0.4724(8) 0.7377(11) 0.024(3) Uiso 1 1 d . . . . .
H11B H 0.3016(13) 0.5299(8) 0.8550(11) 0.022(3) Uiso 1 1 d . . . . .
C12 C 0.05950(8) 0.58363(5) 0.73938(7) 0.01642(15) Uani 1 1 d . . . . .
C13 C -0.04010(9) 0.64812(6) 0.67779(9) 0.02196(17) Uani 1 1 d . . . . .
H13A H -0.0174(19) 0.6713(12) 0.6160(17) 0.065(6) Uiso 1 1 d . . . . .
H13B H -0.038(2) 0.6928(14) 0.7295(19) 0.081(7) Uiso 1 1 d . . . . .
H13C H -0.1304(16) 0.6257(10) 0.6516(14) 0.044(4) Uiso 1 1 d . . . . .
C14 C 0.46527(8) 0.38319(5) 0.89573(6) 0.01343(13) Uani 1 1 d . . . . .
H14 H 0.4105(12) 0.4227(7) 0.9254(10) 0.018(3) Uiso 1 1 d . . . . .
C15 C 0.27389(9) 0.29704(6) 0.82252(8) 0.01957(16) Uani 1 1 d . . . . .
H15A H 0.2074(15) 0.3390(9) 0.8345(12) 0.035(4) Uiso 1 1 d . . . . .
H15B H 0.3088(13) 0.2603(9) 0.8932(12) 0.029(3) Uiso 1 1 d . . . . .
H15C H 0.2271(14) 0.2615(9) 0.7521(12) 0.030(3) Uiso 1 1 d . . . . .
C16 C 0.81844(8) 0.58396(6) 0.93419(7) 0.01743(15) Uani 1 1 d . . . . .
H16A H 0.8643(14) 0.5713(8) 1.0172(12) 0.030(3) Uiso 1 1 d . . . . .
H16B H 0.8916(13) 0.5908(8) 0.8982(11) 0.026(3) Uiso 1 1 d . . . . .
C17 C 0.67941(9) 0.68742(5) 0.81452(7) 0.01610(15) Uani 1 1 d . . . . .
H17A H 0.7454(13) 0.6950(8) 0.7732(11) 0.024(3) Uiso 1 1 d . . . . .
H17B H 0.6366(12) 0.7435(8) 0.8211(11) 0.022(3) Uiso 1 1 d . . . . .
C18 C 0.50039(8) 0.67443(5) 0.52674(7) 0.01441(14) Uani 1 1 d . . . . .
C19 C 0.65674(11) 0.74066(7) 0.46117(8) 0.0262(2) Uani 1 1 d . . . . .
H19A H 0.6380(15) 0.6995(10) 0.3982(14) 0.042(4) Uiso 1 1 d . . . . .
H19B H 0.7550(15) 0.7568(9) 0.4930(13) 0.038(4) Uiso 1 1 d . . . . .
H19C H 0.5959(17) 0.7904(11) 0.4283(14) 0.050(5) Uiso 1 1 d . . . . .
C20 C 0.24522(8) 0.56957(5) 0.51997(7) 0.01625(15) Uani 1 1 d . . . . .
C21 C 0.03532(10) 0.61490(7) 0.39495(9) 0.0281(2) Uani 1 1 d . . . . .
H21A H -0.0147(16) 0.6694(10) 0.3818(13) 0.044(4) Uiso 1 1 d . . . . .
H21B H -0.0158(16) 0.5727(10) 0.4252(13) 0.041(4) Uiso 1 1 d . . . . .
H21C H 0.0489(15) 0.5953(10) 0.3239(14) 0.042(4) Uiso 1 1 d . . . . .

loop_
_atom_site_aniso_label
_atom_site_aniso_U_11
_atom_site_aniso_U_22
_atom_site_aniso_U_33
_atom_site_aniso_U_23
_atom_site_aniso_U_13
_atom_site_aniso_U_12
O1 0.0133(3) 0.0204(3) 0.0241(3) 0.0055(2) 0.0095(2) 0.0031(2)
O2 0.0187(3) 0.0269(3) 0.0299(3) 0.0089(3) 0.0144(3) 0.0022(3)
O3 0.0132(2) 0.0150(3) 0.0130(2) -0.00140(19) 0.00644(19) -0.0006(2)
O4 0.0165(3) 0.0179(3) 0.0132(2) -0.0009(2) 0.0054(2) -0.0029(2)
O5 0.0188(3) 0.0202(3) 0.0129(2) 0.0024(2) 0.0064(2) 0.0021(2)
O6 0.0127(2) 0.0171(3) 0.0115(2) -0.00085(19) 0.00499(19) -0.0009(2)
O7 0.0182(3) 0.0204(3) 0.0134(2) -0.0026(2) 0.0044(2) -0.0036(2)
O8 0.0195(3) 0.0265(3) 0.0138(3) -0.0005(2) 0.0068(2) -0.0084(2)
O9 0.0191(3) 0.0379(4) 0.0120(3) 0.0013(3) 0.0039(2) -0.0053(3)
O10 0.0143(3) 0.0208(3) 0.0176(3) 0.0020(2) 0.0014(2) 0.0004(2)
O11 0.0317(4) 0.0177(3) 0.0269(3) -0.0037(3) -0.0036(3) -0.0032(3)
C1 0.0111(3) 0.0144(3) 0.0118(3) -0.0004(2) 0.0044(2) -0.0004(2)
C2 0.0121(3) 0.0139(3) 0.0113(3) -0.0012(2) 0.0044(2) 0.0000(2)
C3 0.0129(3) 0.0142(3) 0.0118(3) -0.0005(2) 0.0052(2) 0.0001(2)
C4 0.0166(3) 0.0172(4) 0.0154(3) 0.0010(3) 0.0074(3) 0.0033(3)
C5 0.0131(3) 0.0208(4) 0.0176(3) 0.0023(3) 0.0072(3) 0.0040(3)
C6 0.0113(3) 0.0183(4) 0.0127(3) 0.0003(3) 0.0051(2) 0.0003(3)
C7 0.0122(3) 0.0161(3) 0.0117(3) -0.0004(2) 0.0058(2) 0.0000(3)
C8 0.0124(3) 0.0154(3) 0.0116(3) -0.0010(2) 0.0057(2) -0.0008(3)
C9 0.0135(3) 0.0150(3) 0.0118(3) 0.0004(2) 0.0054(2) -0.0004(3)
C10 0.0120(3) 0.0152(3) 0.0121(3) -0.0005(2) 0.0037(2) 0.0000(3)
C11 0.0123(3) 0.0168(4) 0.0170(3) 0.0028(3) 0.0063(3) 0.0018(3)
C12 0.0128(3) 0.0184(4) 0.0195(3) 0.0004(3) 0.0076(3) 0.0004(3)
C13 0.0145(3) 0.0223(4) 0.0289(4) 0.0039(3) 0.0073(3) 0.0035(3)
C14 0.0141(3) 0.0151(3) 0.0119(3) -0.0002(2) 0.0054(2) 0.0011(3)
C15 0.0175(4) 0.0217(4) 0.0193(4) 0.0009(3) 0.0061(3) -0.0036(3)
C16 0.0131(3) 0.0232(4) 0.0147(3) 0.0000(3) 0.0033(3) -0.0026(3)
C17 0.0163(3) 0.0177(4) 0.0143(3) -0.0016(3) 0.0053(3) -0.0036(3)
C18 0.0151(3) 0.0161(3) 0.0128(3) -0.0003(3) 0.0059(3) -0.0009(3)
C19 0.0287(5) 0.0365(5) 0.0156(4) -0.0006(4) 0.0105(3) -0.0133(4)
C20 0.0161(3) 0.0169(4) 0.0142(3) 0.0009(3) 0.0033(3) -0.0015(3)
C21 0.0181(4) 0.0338(5) 0.0241(4) 0.0052(4) -0.0032(3) -0.0037(4)

loop_
_atom_type_symbol
_atom_type_description
_atom_type_scat_dispersion_real
_atom_type_scat_dispersion_imag
_atom_type_scat_source
C C 0.0033 0.0016 'International Tables Vol C Tables 4.2.6.8 and 6.1.1.4'
H H 0.0000 0.0000 'International Tables Vol C Tables 4.2.6.8 and 6.1.1.4'
O O 0.0106 0.0060 'International Tables Vol C Tables 4.2.6.8 and 6.1.1.4'

loop_
_geom_angle_atom_site_label_1
_geom_angle_atom_site_label_2
_geom_angle_atom_site_label_3
_geom_angle
_geom_angle_site_symmetry_1
_geom_angle_site_symmetry_3
_geom_angle_publ_flag
C12 O1 C11 115.94(7) . . ?
C1 O3 C8 97.67(5) . . ?
C14 O4 C15 113.15(6) . . ?
C14 O5 H1 108.5(10) . . ?
C3 O6 C6 96.64(5) . . ?
C17 O7 C16 113.44(6) . . ?
C18 O8 C19 114.44(7) . . ?
C20 O10 C21 115.54(8) . . ?
O3 C1 C11 111.55(6) . . ?
O3 C1 C10 99.37(6) . . ?
C11 C1 C10 116.57(6) . . ?
O3 C1 C2 103.68(6) . . ?
C11 C1 C2 118.86(7) . . ?
C10 C1 C2 104.35(6) . . ?
C7 C2 C3 100.04(6) . . ?
C7 C2 C1 99.55(6) . . ?
C3 C2 C1 118.77(6) . . ?
C7 C2 H2 116.1(7) . . ?
C3 C2 H2 112.1(7) . . ?
C1 C2 H2 109.6(7) . . ?
O6 C3 C14 111.23(6) . . ?
O6 C3 C4 101.33(6) . . ?
C14 C3 C4 115.59(7) . . ?
O6 C3 C2 101.10(6) . . ?
C14 C3 C2 119.24(6) . . ?
C4 C3 C2 105.99(6) . . ?
C5 C4 C3 106.43(7) . . ?
C5 C4 H4 128.5(7) . . ?
C3 C4 H4 124.9(7) . . ?
C4 C5 C6 104.77(7) . . ?
C4 C5 H5 129.9(7) . . ?
C6 C5 H5 124.8(7) . . ?
O6 C6 C16 111.83(6) . . ?
O6 C6 C5 101.17(6) . . ?
C16 C6 C5 122.07(7) . . ?
O6 C6 C7 102.66(6) . . ?
C16 C6 C7 113.07(7) . . ?
C5 C6 C7 103.77(6) . . ?
C8 C7 C2 103.26(6) . . ?
C8 C7 C6 112.36(6) . . ?
C2 C7 C6 101.92(6) . . ?
C8 C7 H7 111.3(7) . . ?
C2 C7 H7 115.8(7) . . ?
C6 C7 H7 111.6(7) . . ?
O3 C8 C17 109.91(6) . . ?
O3 C8 C9 99.99(6) . . ?
C17 C8 C9 124.56(7) . . ?
O3 C8 C7 102.06(6) . . ?
C17 C8 C7 112.41(6) . . ?
C9 C8 C7 105.11(6) . . ?
C10 C9 C18 123.91(7) . . ?
C10 C9 C8 104.86(7) . . ?
C18 C9 C8 129.78(7) . . ?
C9 C10 C20 132.04(7) . . ?
C9 C10 C1 106.39(6) . . ?
C20 C10 C1 121.15(7) . . ?
O1 C11 C1 106.40(6) . . ?
O1 C11 H11A 109.9(7) . . ?
C1 C11 H11A 110.4(8) . . ?
O1 C11 H11B 110.2(7) . . ?
C1 C11 H11B 110.5(7) . . ?
H11A C11 H11B 109.5(10) . . ?
O2 C12 O1 122.76(8) . . ?
O2 C12 C13 126.08(8) . . ?
O1 C12 C13 111.16(7) . . ?
C12 C13 H13A 111.1(11) . . ?
C12 C13 H13B 109.6(13) . . ?
H13A C13 H13B 106.8(17) . . ?
C12 C13 H13C 110.2(10) . . ?
H13A C13 H13C 111.7(15) . . ?
H13B C13 H13C 107.4(15) . . ?
O5 C14 O4 110.83(7) . . ?
O5 C14 C3 109.98(6) . . ?
O4 C14 C3 105.21(6) . . ?
O5 C14 H14 108.7(7) . . ?
O4 C14 H14 111.5(7) . . ?
C3 C14 H14 110.6(7) . . ?
O4 C15 H15A 110.5(8) . . ?
O4 C15 H15B 111.2(8) . . ?
H15A C15 H15B 108.9(11) . . ?
O4 C15 H15C 106.4(8) . . ?
H15A C15 H15C 110.4(11) . . ?
H15B C15 H15C 109.5(11) . . ?
O7 C16 C6 111.73(7) . . ?
O7 C16 H16A 106.7(8) . . ?
C6 C16 H16A 110.8(8) . . ?
O7 C16 H16B 111.0(7) . . ?
C6 C16 H16B 108.6(7) . . ?
H16A C16 H16B 108.0(11) . . ?
O7 C17 C8 109.69(7) . . ?
O7 C17 H17A 111.2(7) . . ?
C8 C17 H17A 109.3(7) . . ?
O7 C17 H17B 106.5(7) . . ?
C8 C17 H17B 110.6(7) . . ?
H17A C17 H17B 109.5(10) . . ?
O9 C18 O8 124.24(8) . . ?
O9 C18 C9 123.77(8) . . ?
O8 C18 C9 111.96(7) . . ?
O8 C19 H19A 111.4(9) . . ?
O8 C19 H19B 106.4(9) . . ?
H19A C19 H19B 112.3(12) . . ?
O8 C19 H19C 108.3(9) . . ?
H19A C19 H19C 106.7(13) . . ?
H19B C19 H19C 111.6(12) . . ?
O11 C20 O10 125.08(8) . . ?
O11 C20 C10 122.33(8) . . ?
O10 C20 C10 112.36(7) . . ?
O10 C21 H21A 104.0(9) . . ?
O10 C21 H21B 111.5(9) . . ?
H21A C21 H21B 109.4(12) . . ?
O10 C21 H21C 108.7(9) . . ?
H21A C21 H21C 111.2(13) . . ?
H21B C21 H21C 111.8(12) . . ?

loop_
_geom_bond_atom_site_label_1
_geom_bond_atom_site_label_2
_geom_bond_distance
_geom_bond_site_symmetry_2
_geom_bond_publ_flag
O1 C12 1.3460(10) . ?
O1 C11 1.4414(10) . ?
O2 C12 1.2091(11) . ?
O3 C1 1.4356(10) . ?
O3 C8 1.4450(9) . ?
O4 C14 1.4076(10) . ?
O4 C15 1.4277(11) . ?
O5 C14 1.4066(10) . ?
O5 H1 0.919(17) . ?
O6 C3 1.4381(10) . ?
O6 C6 1.4466(10) . ?
O7 C17 1.4245(10) . ?
O7 C16 1.4287(11) . ?
O8 C18 1.3392(10) . ?
O8 C19 1.4478(11) . ?
O9 C18 1.2088(10) . ?
O10 C20 1.3294(11) . ?
O10 C21 1.4401(11) . ?
O11 C20 1.2086(11) . ?
C1 C11 1.5068(11) . ?
C1 C10 1.5364(11) . ?
C1 C2 1.5716(11) . ?
C2 C7 1.5537(11) . ?
C2 C3 1.5619(11) . ?
C2 H2 1.014(13) . ?
C3 C14 1.5194(11) . ?
C3 C4 1.5289(11) . ?
C4 C5 1.3322(12) . ?
C4 H4 1.002(13) . ?
C5 C6 1.5222(12) . ?
C5 H5 1.004(13) . ?
C6 C16 1.5062(12) . ?
C6 C7 1.5566(11) . ?
C7 C8 1.5408(11) . ?
C7 H7 1.023(12) . ?
C8 C17 1.5135(11) . ?
C8 C9 1.5372(11) . ?
C9 C10 1.3407(11) . ?
C9 C18 1.4813(11) . ?
C10 C20 1.4840(11) . ?
C11 H11A 1.023(13) . ?
C11 H11B 1.018(13) . ?
C12 C13 1.4948(12) . ?
C13 H13A 0.96(2) . ?
C13 H13B 0.97(2) . ?
C13 H13C 0.966(16) . ?
C14 H14 1.016(12) . ?
C15 H15A 1.027(15) . ?
C15 H15B 1.023(14) . ?
C15 H15C 1.023(14) . ?
C16 H16A 1.001(14) . ?
C16 H16B 1.026(13) . ?
C17 H17A 1.008(13) . ?
C17 H17B 1.033(13) . ?
C19 H19A 0.998(16) . ?
C19 H19B 1.008(15) . ?
C19 H19C 1.026(17) . ?
C21 H21A 1.015(16) . ?
C21 H21B 1.022(16) . ?
C21 H21C 0.998(16) . ?

loop_
_geom_hbond_atom_site_label_D
_geom_hbond_atom_site_label_H
_geom_hbond_atom_site_label_A
_geom_hbond_distance_DH
_geom_hbond_distance_HA
_geom_hbond_distance_DA
_geom_hbond_angle_DHA
_geom_hbond_site_symmetry_A
_geom_hbond_publ_flag
O5 H1 O3 0.919(17) 1.873(17) 2.7839(8) 170.6(15) 3_667 yes

loop_
_geom_torsion_atom_site_label_1
_geom_torsion_atom_site_label_2
_geom_torsion_atom_site_label_3
_geom_torsion_atom_site_label_4
_geom_torsion
_geom_torsion_site_symmetry_1
_geom_torsion_site_symmetry_2
_geom_torsion_site_symmetry_3
_geom_torsion_site_symmetry_4
_geom_torsion_publ_flag
C8 O3 C1 C11 -175.75(6) . . . . ?
C8 O3 C1 C10 -52.21(6) . . . . ?
C8 O3 C1 C2 55.18(6) . . . . ?
O3 C1 C2 C7 -32.50(7) . . . . ?
C11 C1 C2 C7 -156.96(7) . . . . ?
C10 C1 C2 C7 71.11(7) . . . . ?
O3 C1 C2 C3 74.60(8) . . . . ?
C11 C1 C2 C3 -49.86(10) . . . . ?
C10 C1 C2 C3 178.21(6) . . . . ?
C6 O6 C3 C14 172.53(6) . . . . ?
C6 O6 C3 C4 49.13(7) . . . . ?
C6 O6 C3 C2 -59.87(6) . . . . ?
C7 C2 C3 O6 40.57(7) . . . . ?
C1 C2 C3 O6 -66.26(8) . . . . ?
C7 C2 C3 C14 162.75(7) . . . . ?
C1 C2 C3 C14 55.93(10) . . . . ?
C7 C2 C3 C4 -64.77(7) . . . . ?
C1 C2 C3 C4 -171.60(7) . . . . ?
O6 C3 C4 C5 -29.16(8) . . . . ?
C14 C3 C4 C5 -149.52(7) . . . . ?
C2 C3 C4 C5 76.01(8) . . . . ?
C3 C4 C5 C6 -3.58(8) . . . . ?
C3 O6 C6 C16 176.88(7) . . . . ?
C3 O6 C6 C5 -51.67(7) . . . . ?
C3 O6 C6 C7 55.37(7) . . . . ?
C4 C5 C6 O6 35.09(8) . . . . ?
C4 C5 C6 C16 159.90(8) . . . . ?
C4 C5 C6 C7 -71.07(8) . . . . ?
C3 C2 C7 C8 -123.13(6) . . . . ?
C1 C2 C7 C8 -1.43(7) . . . . ?
C3 C2 C7 C6 -6.44(7) . . . . ?
C1 C2 C7 C6 115.26(6) . . . . ?
O6 C6 C7 C8 80.72(7) . . . . ?
C16 C6 C7 C8 -39.93(9) . . . . ?
C5 C6 C7 C8 -174.24(6) . . . . ?
O6 C6 C7 C2 -29.17(7) . . . . ?
C16 C6 C7 C2 -149.83(7) . . . . ?
C5 C6 C7 C2 75.86(7) . . . . ?
C1 O3 C8 C17 -174.85(6) . . . . ?
C1 O3 C8 C9 52.58(7) . . . . ?
C1 O3 C8 C7 -55.37(6) . . . . ?
C2 C7 C8 O3 34.54(7) . . . . ?
C6 C7 C8 O3 -74.52(7) . . . . ?
C2 C7 C8 C17 152.24(6) . . . . ?
C6 C7 C8 C17 43.18(9) . . . . ?
C2 C7 C8 C9 -69.43(7) . . . . ?
C6 C7 C8 C9 -178.48(6) . . . . ?
O3 C8 C9 C10 -32.57(8) . . . . ?
C17 C8 C9 C10 -155.34(8) . . . . ?
C7 C8 C9 C10 72.93(8) . . . . ?
O3 C8 C9 C18 161.03(8) . . . . ?
C17 C8 C9 C18 38.25(13) . . . . ?
C7 C8 C9 C18 -93.47(9) . . . . ?
C18 C9 C10 C20 -5.16(14) . . . . ?
C8 C9 C10 C20 -172.59(8) . . . . ?
C18 C9 C10 C1 167.27(7) . . . . ?
C8 C9 C10 C1 -0.15(8) . . . . ?
O3 C1 C10 C9 33.01(8) . . . . ?
C11 C1 C10 C9 152.93(7) . . . . ?
C2 C1 C10 C9 -73.83(8) . . . . ?
O3 C1 C10 C20 -153.55(7) . . . . ?
C11 C1 C10 C20 -33.63(11) . . . . ?
C2 C1 C10 C20 99.61(8) . . . . ?
C12 O1 C11 C1 -177.91(7) . . . . ?
O3 C1 C11 O1 80.20(8) . . . . ?
C10 C1 C11 O1 -32.96(9) . . . . ?
C2 C1 C11 O1 -159.26(6) . . . . ?
C11 O1 C12 O2 2.53(12) . . . . ?
C11 O1 C12 C13 -177.49(7) . . . . ?
C15 O4 C14 O5 68.07(8) . . . . ?
C15 O4 C14 C3 -173.09(7) . . . . ?
O6 C3 C14 O5 -71.95(8) . . . . ?
C4 C3 C14 O5 42.87(9) . . . . ?
C2 C3 C14 O5 171.05(6) . . . . ?
O6 C3 C14 O4 168.65(6) . . . . ?
C4 C3 C14 O4 -76.53(8) . . . . ?
C2 C3 C14 O4 51.64(9) . . . . ?
C17 O7 C16 C6 -61.47(9) . . . . ?
O6 C6 C16 O7 -67.51(8) . . . . ?
C5 C6 C16 O7 172.68(7) . . . . ?
C7 C6 C16 O7 47.77(9) . . . . ?
C16 O7 C17 C8 64.29(9) . . . . ?
O3 C8 C17 O7 58.73(8) . . . . ?
C9 C8 C17 O7 176.99(7) . . . . ?
C7 C8 C17 O7 -54.21(9) . . . . ?
C19 O8 C18 O9 -1.38(13) . . . . ?
C19 O8 C18 C9 176.44(8) . . . . ?
C10 C9 C18 O9 6.03(14) . . . . ?
C8 C9 C18 O9 170.15(9) . . . . ?
C10 C9 C18 O8 -171.80(8) . . . . ?
C8 C9 C18 O8 -7.69(12) . . . . ?
C21 O10 C20 O11 3.77(13) . . . . ?
C21 O10 C20 C10 -170.86(8) . . . . ?
C9 C10 C20 O11 116.98(11) . . . . ?
C1 C10 C20 O11 -54.54(12) . . . . ?
C9 C10 C20 O10 -68.22(12) . . . . ?
C1 C10 C20 O10 120.26(8) . . . . ?
